data_1510871
loop_
_publ_author_name
'Ilyukhin, A.B.'
'Dzhurinskii, B.F.'

_publ_section_title
;
 Crystal structures of double borates Ln Ba3 (B O3)3 (Ln= Dy, Ho, Tm, Yb,
 Lu)
;
_journal_name_full 'Zhurnal Neorganicheskoi Khimii'
_journal_page_first 1625
_journal_page_last 1630
_journal_volume 38
_journal_year 1993
_chemical_formula_sum 'B3 Ba3 Dy O9'
_chemical_name_systematic 'Dy Ba3 (B O3)3'
_space_group_IT_number 148
_symmetry_space_group_name_Hall '-R 3'
_symmetry_space_group_name_H-M 'R -3 :H'
_cell_angle_alpha 90
_cell_angle_beta 90
_cell_angle_gamma 120
_cell_formula_units_Z 6
_cell_length_a 13.041
_cell_length_b 13.041
_cell_length_c 9.523
_cell_volume 1402.575
_citation_journal_id_ASTM ZNOKAQ
_cod_data_source_file boron_384.cif
_cod_data_source_block B3Ba3Dy1O9
_cod_original_formula_sum 'B3 Ba3 Dy1 O9'
_cod_database_code 1510871

loop_
_symmetry_equiv_pos_as_xyz
x,y,z
-y,x-y,z
-x+y,-x,z
-x,-y,-z
y,-x+y,-z
x-y,x,-z
x+2/3,y+1/3,z+1/3
-y+2/3,x-y+1/3,z+1/3
-x+y+2/3,-x+1/3,z+1/3
-x+2/3,-y+1/3,-z+1/3
y+2/3,-x+y+1/3,-z+1/3
x-y+2/3,x+1/3,-z+1/3
x+1/3,y+2/3,z+2/3
-y+1/3,x-y+2/3,z+2/3
-x+y+1/3,-x+2/3,z+2/3
-x+1/3,-y+2/3,-z+2/3
y+1/3,-x+y+2/3,-z+2/3
x-y+1/3,x+2/3,-z+2/3

loop_
_atom_site_label
_atom_site_type_symbol
_atom_site_fract_x
_atom_site_fract_y
_atom_site_fract_z
_atom_site_occupancy
_atom_site_U_iso_or_equiv
Ba1 Ba+2 0.3699 0.24978 0.47366 0.8334 0.0
B1 B+3 0.1524 0.2017 -0.2482 1 0.0
Dy1 Dy+3 0.3699 0.24978 0.47366 0.1666 0.0
Dy2 Dy+3 0 0 0 1 0.0
O1 O-2 0.1182 0.1651 -0.118 0.61 0.0
O2 O-2 0.267 0.244 -0.291 0.61 0.0
Ba2 Ba+2 0 0 0.5 1 0.0
O6 O-2 0.238 0.241 -0.334 0.39 0.0
O5 O-2 0.04 0.171 -0.294 0.39 0.0
O3 O-2 0.069 0.191 -0.35 0.61 0.0
O4 O-2 0.183 0.204 -0.093 0.39 0.0
